data_1531603
loop_
_publ_author_name
'Iwasaki, K.'
'Takizawa, H.'
'Yamane, H.'
'Takahashi, J.'
'Kubota, S.'
'Shimada, M.'
'Uheda, K.'
'Endo, T.'

_publ_section_title
;
 Synthesis, crystal structure and electrical properties of Ba2 Nb5-x Vx O9
 (x < 1.9)
;
_journal_name_full 'Journal of Alloys Compd.'
_journal_page_first 268
_journal_page_last 274
_journal_volume 339
_journal_year 2002
_chemical_formula_sum 'Ba2 Nb3.5 O9 V1.5'
_chemical_name_systematic 'Ba2 Nb (Nb2.5 V1.5) O9'
_space_group_IT_number 123
_symmetry_space_group_name_Hall '-P 4 2'
_symmetry_space_group_name_H-M 'P 4/m m m'
_cell_angle_alpha 90
_cell_angle_beta 90
_cell_angle_gamma 90
_cell_formula_units_Z 1
_cell_length_a 4.1166
_cell_length_b 4.1166
_cell_length_c 12.1405
_cell_volume 205.738
_citation_journal_id_ASTM JALCEU
_cod_data_source_file Iwasaki_JALCEU_2002_494.cif
_cod_data_source_block Ba2Nb3.5O9V1.5
_cod_original_cell_volume 205.7377
_cod_database_code 1531603

loop_
_symmetry_equiv_pos_as_xyz
x,y,z
-y,x,z
-x,-y,z
y,-x,z
x,-y,-z
y,x,-z
-x,y,-z
-y,-x,-z
-x,-y,-z
y,-x,-z
x,y,-z
-y,x,-z
-x,y,z
-y,-x,z
x,-y,z
y,x,z

loop_
_atom_site_label
_atom_site_type_symbol
_atom_site_fract_x
_atom_site_fract_y
_atom_site_fract_z
_atom_site_occupancy
_atom_site_U_iso_or_equiv
V2 V+3 0.5 0.5 0.3394 0.318 0.0
O4 O-2 0.5 0 0 1 0.0
O2 O-2 0.5 0 0.3396 1 0.0
Ba1 Ba+2 0 0 0.171 1 0.0
Nb3 Nb+4 0.5 0.5 0 1 0.0
O1 O-2 0 0 0.5 1 0.0
O3 O-2 0.5 0.5 0.1638 1 0.0
V1 V+2 0 0.5 0.5 0.432 0.0
Nb1 Nb+2 0 0.5 0.5 0.568 0.0
Nb2 Nb+3 0.5 0.5 0.3394 0.682 0.0
